data_4076212
loop_
_publ_author_name
'Baumgartner, Judith'
'Fischer, Roland'
'Fischer, Jelena'
'Wallner, Andreas'
'Marschner, Christoph'
'Fl\"orke, Ulrich'

_publ_section_title
;
 Structural Aspects of Trimethylsilylated Branched Group 14 Compounds
;
_journal_issue 26
_journal_name_full Organometallics
_journal_page_first 6450
_journal_paper_doi 10.1021/om050835o
_journal_volume 24
_journal_year 2005
_chemical_formula_sum 'C18 H48 Ge Si4'
_chemical_formula_weight 449.51
_chemical_name_systematic
;
 ?
;
_space_group_IT_number 146
_symmetry_cell_setting rhombohedral
_symmetry_space_group_name_Hall 'R 3'
_symmetry_space_group_name_H-M 'R 3 :H'
_atom_sites_solution_hydrogens geom
_atom_sites_solution_primary direct
_atom_sites_solution_secondary difmap
_audit_creation_method SHELXL-97
_cell_angle_alpha 90.00
_cell_angle_beta 90.00
_cell_angle_gamma 120.00
_cell_formula_units_Z 3
_cell_length_a 14.714(2)
_cell_length_b 14.714(2)
_cell_length_c 10.906(2)
_cell_measurement_temperature 293(2)
_cell_volume 2044.8(5)
_computing_cell_refinement 'Bruker XSCANS'
_computing_data_collection 'Bruker XSCANS'
_computing_data_reduction 'Bruker SHELXTL'
_computing_molecular_graphics 'Bruker SHELXTL'
_computing_publication_material 'Bruker SHELXTL'
_computing_structure_refinement 'SHELXL-97 (Sheldrick, 1997)'
_computing_structure_solution 'SHELXS-97 (Sheldrick, 1990)'
_diffrn_ambient_temperature 293(2)
_diffrn_measured_fraction_theta_full 0.998
_diffrn_measured_fraction_theta_max 0.998
_diffrn_measurement_device_type 'Bruker P4'
_diffrn_measurement_method '\w scans'
_diffrn_radiation_monochromator graphite
_diffrn_radiation_source 'fine-focus sealed tube'
_diffrn_radiation_type MoK\a
_diffrn_radiation_wavelength 0.71073
_diffrn_reflns_av_R_equivalents 0.0349
_diffrn_reflns_av_sigmaI/netI 0.0513
_diffrn_reflns_limit_h_max 18
_diffrn_reflns_limit_h_min -18
_diffrn_reflns_limit_k_max 18
_diffrn_reflns_limit_k_min -18
_diffrn_reflns_limit_l_max 13
_diffrn_reflns_limit_l_min -13
_diffrn_reflns_number 5301
_diffrn_reflns_theta_full 26.37
_diffrn_reflns_theta_max 26.37
_diffrn_reflns_theta_min 2.46
_exptl_absorpt_coefficient_mu 1.299
_exptl_absorpt_correction_T_max 0.7998
_exptl_absorpt_correction_T_min 0.6380
_exptl_absorpt_correction_type SADABS
_exptl_absorpt_process_details XPREP
_exptl_crystal_colour colorless
_exptl_crystal_density_diffrn 1.095
_exptl_crystal_density_method 'not measured'
_exptl_crystal_description blocks
_exptl_crystal_F_000 732
_exptl_crystal_size_max 0.38
_exptl_crystal_size_mid 0.27
_exptl_crystal_size_min 0.18
_refine_diff_density_max 0.476
_refine_diff_density_min -0.212
_refine_diff_density_rms 0.051
_refine_ls_abs_structure_details 'Flack H D (1983), Acta Cryst. A39, 876-881'
_refine_ls_abs_structure_Flack 0.033(12)
_refine_ls_extinction_method none
_refine_ls_goodness_of_fit_ref 1.023
_refine_ls_hydrogen_treatment mixed
_refine_ls_matrix_type full
_refine_ls_number_parameters 76
_refine_ls_number_reflns 1849
_refine_ls_number_restraints 1
_refine_ls_restrained_S_all 1.022
_refine_ls_R_factor_all 0.0371
_refine_ls_R_factor_gt 0.0343
_refine_ls_shift/su_max 0.009
_refine_ls_shift/su_mean 0.002
_refine_ls_structure_factor_coef Fsqd
_refine_ls_weighting_details 'calc w=1/[\s^2^(Fo^2^)+(0.0357P)^2^+0.0000P] where P=(Fo^2^+2Fc^2^)/3'
_refine_ls_weighting_scheme calc
_refine_ls_wR_factor_gt 0.0766
_refine_ls_wR_factor_ref 0.0778
_reflns_number_gt 1754
_reflns_number_total 1849
_reflns_threshold_expression >2sigma(I)
_cod_data_source_file om050835osi20050928_095303.cif
_cod_data_source_block 253j
_cod_depositor_comments
;
The following automatic conversions were performed:

'_symmetry_cell_setting' value 'Rhombohedral' changed to
'rhombohedral' according to
/home/saulius/struct/CIF-dictionaries/cif_core.dic dictionary named
'cif_core.dic' version 2.4.1 from 2010-06-29.

Automatic conversion script
Id: cif_fix_values 1715 2011-07-08 13:25:40Z adriana 
;
_cod_original_cell_volume 2044.9(6)
_cod_original_sg_symbol_H-M R3
_cod_database_code 4076212

loop_
_symmetry_equiv_pos_as_xyz
'x, y, z'
'-y, x-y, z'
'-x+y, -x, z'
'x+2/3, y+1/3, z+1/3'
'-y+2/3, x-y+1/3, z+1/3'
'-x+y+2/3, -x+1/3, z+1/3'
'x+1/3, y+2/3, z+2/3'
'-y+1/3, x-y+2/3, z+2/3'
'-x+y+1/3, -x+2/3, z+2/3'

loop_
_atom_site_label
_atom_site_type_symbol
_atom_site_fract_x
_atom_site_fract_y
_atom_site_fract_z
_atom_site_U_iso_or_equiv
_atom_site_adp_type
_atom_site_occupancy
_atom_site_symmetry_multiplicity
_atom_site_calc_flag
_atom_site_refinement_flags
Ge1 Ge 0.0000 0.0000 -0.0015 0.03605(15) Uani 1 3 d S
Si1 Si 0.0000 0.0000 0.22091(13) 0.0392(3) Uani 1 3 d S
Si2 Si 0.17184(8) 0.10558(9) -0.08830(10) 0.0558(3) Uani 1 1 d .
C1 C 0.1317(4) 0.0192(4) 0.2730(4) 0.0692(11) Uani 1 1 d .
H1 H 0.1847 0.0765 0.2229 0.083 Uiso 1 1 calc R
C2 C 0.1416(4) -0.0772(5) 0.2430(5) 0.0817(14) Uani 1 1 d .
H2A H 0.2091 -0.0651 0.2691 0.123 Uiso 1 1 calc R
H2B H 0.1345 -0.0895 0.1561 0.123 Uiso 1 1 calc R
H2C H 0.0875 -0.1374 0.2849 0.123 Uiso 1 1 calc R
C3 C 0.1614(5) 0.0542(5) 0.4084(5) 0.1026(19) Uani 1 1 d .
H3A H 0.1127 -0.0001 0.4620 0.154 Uiso 1 1 calc R
H3B H 0.1589 0.1173 0.4225 0.154 Uiso 1 1 calc R
H3C H 0.2311 0.0671 0.4243 0.154 Uiso 1 1 calc R
C4 C 0.2599(4) 0.0503(5) -0.0605(7) 0.130(3) Uani 1 1 d .
H4A H 0.2300 -0.0180 -0.0974 0.196 Uiso 1 1 calc R
H4B H 0.2674 0.0445 0.0262 0.196 Uiso 1 1 calc R
H4C H 0.3275 0.0958 -0.0959 0.196 Uiso 1 1 calc R
C5 C 0.2413(4) 0.2445(4) -0.0281(6) 0.1010(18) Uani 1 1 d .
H5A H 0.2621 0.2448 0.0554 0.151 Uiso 1 1 calc R
H5B H 0.1948 0.2725 -0.0318 0.151 Uiso 1 1 calc R
H5C H 0.3023 0.2869 -0.0772 0.151 Uiso 1 1 calc R
C6 C 0.1645(5) 0.1165(6) -0.2590(5) 0.115(3) Uani 1 1 d .
H6A H 0.2334 0.1627 -0.2908 0.173 Uiso 1 1 calc R
H6B H 0.1193 0.1442 -0.2781 0.173 Uiso 1 1 calc R
H6C H 0.1370 0.0484 -0.2955 0.173 Uiso 1 1 calc R

loop_
_atom_site_aniso_label
_atom_site_aniso_U_11
_atom_site_aniso_U_22
_atom_site_aniso_U_33
_atom_site_aniso_U_23
_atom_site_aniso_U_13
_atom_site_aniso_U_12
Ge1 0.03874(19) 0.03874(19) 0.0307(3) 0.000 0.000 0.01937(9)
Si1 0.0442(5) 0.0442(5) 0.0292(8) 0.000 0.000 0.0221(3)
Si2 0.0457(5) 0.0641(7) 0.0484(6) 0.0065(5) 0.0094(4) 0.0205(5)
C1 0.070(3) 0.082(3) 0.056(2) 0.000(2) -0.0131(19) 0.039(2)
C2 0.078(3) 0.107(4) 0.086(3) 0.002(3) -0.009(3) 0.065(3)
C3 0.094(4) 0.143(5) 0.062(3) -0.008(3) -0.024(3) 0.052(4)
C4 0.078(4) 0.143(5) 0.200(8) 0.080(5) 0.064(4) 0.077(4)
C5 0.069(3) 0.072(3) 0.118(4) 0.001(3) 0.021(3) 0.002(2)
C6 0.088(4) 0.152(6) 0.049(3) 0.007(3) 0.021(3) 0.017(4)

loop_
_atom_type_symbol
_atom_type_description
_atom_type_scat_dispersion_real
_atom_type_scat_dispersion_imag
_atom_type_scat_source
C C 0.0033 0.0016 'International Tables Vol C Tables 4.2.6.8 and 6.1.1.4'
H H 0.0000 0.0000 'International Tables Vol C Tables 4.2.6.8 and 6.1.1.4'
Si Si 0.0817 0.0704 'International Tables Vol C Tables 4.2.6.8 and 6.1.1.4'
Ge Ge 0.1547 1.8001 'International Tables Vol C Tables 4.2.6.8 and 6.1.1.4'

loop_
_geom_angle_atom_site_label_1
_geom_angle_atom_site_label_2
_geom_angle_atom_site_label_3
_geom_angle
_geom_angle_site_symmetry_1
_geom_angle_site_symmetry_3
Si2 Ge1 Si2 105.50(3) 2 .
Si2 Ge1 Si2 105.50(3) 2 3
Si2 Ge1 Si2 105.50(3) . 3
Si2 Ge1 Si1 113.20(3) 2 .
Si2 Ge1 Si1 113.20(3) . .
Si2 Ge1 Si1 113.20(3) 3 .
C1 Si1 C1 111.46(13) 3 .
C1 Si1 C1 111.46(13) 3 2
C1 Si1 C1 111.46(13) . 2
C1 Si1 Ge1 107.40(14) 3 .
C1 Si1 Ge1 107.40(14) . .
C1 Si1 Ge1 107.40(14) 2 .
C4 Si2 C6 106.3(3) . .
C4 Si2 C5 107.3(3) . .
C6 Si2 C5 106.0(3) . .
C4 Si2 Ge1 112.90(18) . .
C6 Si2 Ge1 111.05(18) . .
C5 Si2 Ge1 112.82(17) . .
C2 C1 C3 111.7(4) . .
C2 C1 Si1 111.2(3) . .
C3 C1 Si1 115.5(3) . .

loop_
_geom_bond_atom_site_label_1
_geom_bond_atom_site_label_2
_geom_bond_distance
_geom_bond_site_symmetry_2
Ge1 Si2 2.4030(10) 2
Ge1 Si2 2.4031(10) .
Ge1 Si2 2.4031(10) 3
Ge1 Si1 2.4256(15) .
Si1 C1 1.900(4) 3
Si1 C1 1.900(4) .
Si1 C1 1.900(4) 2
Si2 C4 1.868(6) .
Si2 C6 1.876(5) .
Si2 C5 1.889(5) .
C1 C2 1.532(7) .
C1 C3 1.553(6) .

loop_
_geom_torsion_atom_site_label_1
_geom_torsion_atom_site_label_2
_geom_torsion_atom_site_label_3
_geom_torsion_atom_site_label_4
_geom_torsion
_geom_torsion_site_symmetry_1
_geom_torsion_site_symmetry_4
Si2 Ge1 Si1 C1 90.22(16) 2 3
Si2 Ge1 Si1 C1 -149.78(16) . 3
Si2 Ge1 Si1 C1 -29.78(16) 3 3
Si2 Ge1 Si1 C1 -149.78(16) 2 .
Si2 Ge1 Si1 C1 -29.78(16) . .
Si2 Ge1 Si1 C1 90.22(16) 3 .
Si2 Ge1 Si1 C1 -29.78(16) 2 2
Si2 Ge1 Si1 C1 90.22(16) . 2
Si2 Ge1 Si1 C1 -149.78(16) 3 2
Si2 Ge1 Si2 C4 -167.6(3) 2 .
Si2 Ge1 Si2 C4 -56.2(3) 3 .
Si1 Ge1 Si2 C4 68.1(3) . .
Si2 Ge1 Si2 C6 -48.3(3) 2 .
Si2 Ge1 Si2 C6 63.1(3) 3 .
Si1 Ge1 Si2 C6 -172.6(3) . .
Si2 Ge1 Si2 C5 70.5(2) 2 .
Si2 Ge1 Si2 C5 -178.1(2) 3 .
Si1 Ge1 Si2 C5 -53.8(2) . .
C1 Si1 C1 C2 48.6(5) 3 .
C1 Si1 C1 C2 173.8(3) 2 .
Ge1 Si1 C1 C2 -68.8(3) . .
C1 Si1 C1 C3 -80.0(4) 3 .
C1 Si1 C1 C3 45.3(4) 2 .
Ge1 Si1 C1 C3 162.6(4) . .
